data_8103462
loop_
_publ_author_name
'Norrestam, R.'

_publ_section_title
;
 Structural investigations of two synthetic warwickites: Undistorted
 orthorhombic Mg Sc O B O3 and distorted monoclinic Mg0.76 Mn1.24 O B O3
;
_journal_name_full 'Zeitschrift fuer Kristallographie (149,1979-)'
_journal_page_first 1
_journal_page_last 11
_journal_paper_doi 10.1524/zkri.1989.189.1-2.1
_journal_volume 189
_journal_year 1989
_chemical_formula_sum 'B Mg0.76 Mn1.24 O4'
_chemical_name_systematic '(Mg0.76 Mn0.24) Mn O (B O3)'
_space_group_IT_number 14
_symmetry_space_group_name_Hall '-P 2yab'
_symmetry_space_group_name_H-M 'P 1 21/a 1'
_cell_angle_alpha 90
_cell_angle_beta 85.65
_cell_angle_gamma 90
_cell_formula_units_Z 4
_cell_length_a 9.37
_cell_length_b 9.279
_cell_length_c 3.181
_cell_volume 275.773
_citation_journal_id_ASTM ZEKRDZ
_cod_data_source_file boron0-1_346.cif
_cod_data_source_block B1Mg0.76Mn1.24O4
_cod_original_cell_volume 275.7729
_cod_original_sg_symbol_Hall '-P 2ybc (z,y,-x)'
_cod_original_formula_sum 'B1 Mg0.76 Mn1.24 O4'
_cod_database_code 8103462

loop_
_symmetry_equiv_pos_as_xyz
x,y,z
-x+1/2,y+1/2,-z
-x,-y,-z
x-1/2,-y-1/2,z

loop_
_atom_site_label
_atom_site_type_symbol
_atom_site_fract_x
_atom_site_fract_y
_atom_site_fract_z
_atom_site_occupancy
_atom_site_U_iso_or_equiv
O3 O-2 0.2619 0.7375 0.2341 1 0.0
B1 B+3 0.3357 0.8686 0.2755 1 0.0
O1 O-2 -0.0137 0.1117 0.2179 1 0.0
O4 O-2 0.4805 0.8678 0.2705 1 0.0
Mn1 Mn+3 0.3816 0.5609 0.2388 1 0.0
Mn2 Mn+2 0.3977 0.1808 0.2544 0.24 0.0
Mg1 Mg+2 0.3977 0.1808 0.2544 0.76 0.0
O2 O-2 0.259 -0.0039 0.3064 1 0.0
